data_1572407
loop_
_publ_author_name
'Amin, Md Khairul'
'Ye, Chunchun'
'Pang, Shuhua'
'Liu, Yuancheng'
'Taylor, Dominic'
'Nichol, Gary S.'
'McKeown, Neil B.'

_publ_section_title
;
 Triptycene-like naphthopleiadene as a readily accessible scaffold for
 supramolecular and materials chemistry.
;
_journal_issue 36
_journal_name_full 'Chemical science'
_journal_page_first 14968
_journal_page_last 14976
_journal_paper_doi 10.1039/d4sc02755h
_journal_volume 15
_journal_year 2024
_chemical_formula_moiety 'C28 H18 O4, C3 H8 O'
_chemical_formula_sum 'C31 H26 O5'
_chemical_formula_weight 478.549
_space_group_crystal_system triclinic
_space_group_IT_number 2
_space_group_name_Hall '-P 1'
_space_group_name_H-M_alt 'P -1'
_symmetry_Int_Tables_number 2
_atom_sites_solution_primary iterative
_audit_creation_date 2021-11-15
_audit_creation_method
;
Olex2 1.5-beta
(compiled 2021.11.04 svn.r5db059d7 for OlexSys, GUI svn.r6419)
;
_audit_update_record
;
2023-08-04 deposited with the CCDC.	2024-08-12 downloaded from the CCDC.
;
_cell_angle_alpha 107.559(3)
_cell_angle_beta 103.934(3)
_cell_angle_gamma 103.550(3)
_cell_formula_units_Z 2
_cell_length_a 10.2376(7)
_cell_length_b 10.4837(6)
_cell_length_c 12.0766(7)
_cell_measurement_reflns_used 9895
_cell_measurement_temperature 100.00
_cell_measurement_theta_max 36.10
_cell_measurement_theta_min 2.26
_cell_volume 1131.50(13)
_computing_cell_refinement 'SAINT V8.40B (Bruker, 2016)'
_computing_data_collection APEX4
_computing_data_reduction 'SAINT V8.40B (Bruker, 2016)'
_computing_molecular_graphics 'Olex2 1.5-beta (Dolomanov et al., 2009)'
_computing_publication_material 'Olex2 1.5-beta (Dolomanov et al., 2009)'
_computing_structure_refinement 'olex2.refine 1.5-beta (Bourhis et al., 2015)'
_computing_structure_solution 'SHELXT 2018/2 (Sheldrick, 2018)'
_diffrn_ambient_temperature 100.00
_diffrn_measured_fraction_theta_full 0.9993
_diffrn_measured_fraction_theta_max 0.9936
_diffrn_measurement_device_type 'Bruker D8 Venture'
_diffrn_measurement_method '\f and \w scans'
_diffrn_radiation_type 'Mo K\a'
_diffrn_radiation_wavelength 0.71073
_diffrn_reflns_av_R_equivalents 0.0462
_diffrn_reflns_av_unetI/netI 0.0349
_diffrn_reflns_Laue_measured_fraction_full 0.9993
_diffrn_reflns_Laue_measured_fraction_max 0.9936
_diffrn_reflns_limit_h_max 17
_diffrn_reflns_limit_h_min -17
_diffrn_reflns_limit_k_max 17
_diffrn_reflns_limit_k_min -17
_diffrn_reflns_limit_l_max 20
_diffrn_reflns_limit_l_min -20
_diffrn_reflns_number 94416
_diffrn_reflns_point_group_measured_fraction_full 0.9993
_diffrn_reflns_point_group_measured_fraction_max 0.9936
_diffrn_reflns_theta_full 25.2417
_diffrn_reflns_theta_max 36.38
_diffrn_reflns_theta_min 2.16
_diffrn_source_current 1.4
_diffrn_source_power 0.07
_diffrn_source_voltage 50.0
_diffrn_standards_number 0
_exptl_absorpt_coefficient_mu 0.095
_exptl_absorpt_correction_T_max 0.7471
_exptl_absorpt_correction_T_min 0.7202
_exptl_absorpt_correction_type multi-scan
_exptl_absorpt_process_details
;
SADABS-2016/2 (Bruker,2016/2) was used for absorption correction.
wR2(int) was 0.1030 before and 0.0527 after correction.
The Ratio of minimum to maximum transmission is 0.9640.
The \l/2 correction factor is Not present.
;
_exptl_crystal_colour colourless
_exptl_crystal_colour_primary colourless
_exptl_crystal_density_diffrn 1.405
_exptl_crystal_description plate
_exptl_crystal_F_000 504.271
_exptl_crystal_recrystallization_method 'The material was recrystallised from isopropanol by slow evaporation'
_exptl_crystal_size_max 0.37
_exptl_crystal_size_mid 0.245
_exptl_crystal_size_min 0.153
_refine_diff_density_max 0.6082
_refine_diff_density_min -0.3189
_refine_diff_density_rms 0.0798
_refine_ls_d_res_high 0.5992
_refine_ls_d_res_low 9.4293
_refine_ls_goodness_of_fit_ref 1.0588
_refine_ls_hydrogen_treatment refall
_refine_ls_matrix_type full
_refine_ls_number_constraints 0
_refine_ls_number_parameters 559
_refine_ls_number_reflns 10949
_refine_ls_number_restraints 3
_refine_ls_restrained_S_all 1.0587
_refine_ls_R_factor_all 0.0545
_refine_ls_R_factor_gt 0.0328
_refine_ls_shift/su_max -0.0005
_refine_ls_shift/su_mean 0.0000
_refine_ls_structure_factor_coef Fsqd
_refine_ls_weighting_details 'w=1/[\s^2^(Fo^2^)+(0.0304P)^2^+0.0726P] where P=(Fo^2^+2Fc^2^)/3'
_refine_ls_weighting_scheme calc
_refine_ls_wR_factor_gt 0.0659
_refine_ls_wR_factor_ref 0.0738
_reflns_Friedel_coverage 0.0
_reflns_limit_h_max 16
_reflns_limit_h_min -17
_reflns_limit_k_max 16
_reflns_limit_k_min -17
_reflns_limit_l_max 20
_reflns_limit_l_min 0
_reflns_number_gt 8328
_reflns_number_total 10949
_reflns_threshold_expression I>=2u(I)
_cod_data_source_file d4sc02755h2.cif
_cod_data_source_block nm21004
_cod_depositor_comments 'Adding full bibliography for 1572402--1572407.cif.'
_cod_database_code 1572407
_olex2_refinement_description
;
1. Rigid body (RIGU) restrains
 H30, C30
 with sigma for 1-2 distances of 0.004 and sigma for 1-3 distances of 0.004
;
_olex2_diffrn_ambient_temperature_device 'Oxford Cryosystems Cryostream 800'
_olex2_exptl_crystal_mounting_method 'The crystal was mounted on a MITIGEN holder in Paratone oil'
_olex2_submission_original_sample_id K48A197
_olex2_submission_special_instructions 'No special instructions were received'

loop_
_space_group_symop_id
_space_group_symop_operation_xyz
1 x,y,z
2 -x,-y,-z

loop_
_atom_site_label
_atom_site_type_symbol
_atom_site_fract_x
_atom_site_fract_y
_atom_site_fract_z
_atom_site_U_iso_or_equiv
_atom_site_adp_type
_atom_site_occupancy
_atom_site_refinement_flags_posn
_atom_site_refinement_flags_adp
O1 O 0.71903(5) 0.36111(5) 0.10338(4) 0.01943(9) Uani 1.000000 . .
H1 H 0.7171(13) 0.2899(13) 0.0307(12) 0.044(3) Uani 1.000000 . .
O2 O 0.59949(5) 1.03715(4) 0.30873(4) 0.01853(9) Uani 1.000000 . .
H2 H 0.6072(14) 1.1175(15) 0.2887(12) 0.053(3) Uani 1.000000 . .
O3 O 0.39260(5) 0.89931(5) 0.37912(5) 0.02086(9) Uani 1.000000 . .
H3 H 0.4814(11) 0.9552(11) 0.3760(12) 0.039(3) Uani 1.000000 . .
O4 O 0.62616(5) 0.27508(4) 0.26601(4) 0.01762(8) Uani 1.000000 . .
H4 H 0.6641(13) 0.3006(12) 0.2103(12) 0.044(3) Uani 1.000000 . .
C1 C 0.70380(6) 0.48158(6) 0.08708(5) 0.01422(9) Uani 1.000000 . .
C2 C 0.69746(6) 0.58897(5) 0.18486(5) 0.01172(9) Uani 1.000000 . .
C3 C 0.67333(5) 0.71103(5) 0.16534(5) 0.01132(9) Uani 1.000000 . .
C4 C 0.64924(5) 0.82135(5) 0.25385(5) 0.01127(9) Uani 1.000000 . .
C5 C 0.62732(6) 0.93493(5) 0.22496(5) 0.01322(9) Uani 1.000000 . .
C6 C 0.63115(6) 0.94849(6) 0.11287(5) 0.01577(10) Uani 1.000000 . .
H6 H 0.6143(11) 1.0386(10) 0.0940(8) 0.037(3) Uani 1.000000 . .
C7 C 0.65299(6) 0.84348(6) 0.02718(5) 0.01572(10) Uani 1.000000 . .
H7 H 0.6546(10) 0.8489(10) -0.0596(8) 0.034(2) Uani 1.000000 . .
C8 C 0.67128(6) 0.72289(6) 0.04990(5) 0.01336(9) Uani 1.000000 . .
C9 C 0.68469(6) 0.61283(6) -0.04417(5) 0.01554(10) Uani 1.000000 . .
H9 H 0.6839(10) 0.6260(10) -0.1279(8) 0.035(2) Uani 1.000000 . .
C10 C 0.69716(6) 0.49212(6) -0.02782(5) 0.01645(10) Uani 1.000000 . .
H10 H 0.7035(11) 0.4067(10) -0.1009(9) 0.037(2) Uani 1.000000 . .
C11 C 0.39375(6) 0.76936(6) 0.38060(5) 0.01442(10) Uani 1.000000 . .
C12 C 0.50500(6) 0.71703(5) 0.36977(5) 0.01147(9) Uani 1.000000 . .
C13 C 0.48348(5) 0.57118(5) 0.35377(5) 0.01117(9) Uani 1.000000 . .
C14 C 0.57975(6) 0.49785(5) 0.32287(5) 0.01137(9) Uani 1.000000 . .
C15 C 0.54320(6) 0.35458(5) 0.30272(5) 0.01315(9) Uani 1.000000 . .
C16 C 0.41918(6) 0.27925(6) 0.31737(5) 0.01495(10) Uani 1.000000 . .
H16 H 0.3978(10) 0.1703(10) 0.3037(9) 0.035(2) Uani 1.000000 . .
C17 C 0.32682(6) 0.34765(6) 0.34721(5) 0.01486(10) Uani 1.000000 . .
H17 H 0.2301(10) 0.2919(10) 0.3544(9) 0.035(2) Uani 1.000000 . .
C18 C 0.35495(6) 0.49205(6) 0.36349(5) 0.01314(9) Uani 1.000000 . .
C19 C 0.25182(6) 0.55613(6) 0.38664(5) 0.01676(10) Uani 1.000000 . .
H19 H 0.1591(9) 0.4926(9) 0.3954(9) 0.033(2) Uani 1.000000 . .
C20 C 0.26936(6) 0.69155(6) 0.39337(6) 0.01773(10) Uani 1.000000 . .
H20 H 0.1907(10) 0.7417(11) 0.4075(11) 0.046(3) Uani 1.000000 . .
C21 C 0.64285(5) 0.82134(5) 0.37846(5) 0.01110(9) Uani 1.000000 . .
H21 H 0.6429(9) 0.9257(9) 0.4301(8) 0.025(2) Uani 1.000000 . .
C22 C 0.77796(5) 0.81436(5) 0.45704(5) 0.01193(9) Uani 1.000000 . .
C23 C 0.86553(6) 0.92914(6) 0.56606(5) 0.01519(10) Uani 1.000000 . .
H23 H 0.8338(10) 1.0220(9) 0.5950(9) 0.032(2) Uani 1.000000 . .
C24 C 0.99182(6) 0.92407(6) 0.63758(6) 0.01837(11) Uani 1.000000 . .
H24 H 1.0567(10) 1.0138(10) 0.7201(9) 0.038(2) Uani 1.000000 . .
C25 C 1.03186(6) 0.80391(7) 0.59952(6) 0.01862(11) Uani 1.000000 . .
H25 H 1.1286(10) 0.7962(11) 0.6510(9) 0.043(3) Uani 1.000000 . .
C26 C 0.94461(6) 0.68976(6) 0.49066(5) 0.01565(10) Uani 1.000000 . .
H26 H 0.9763(10) 0.5956(9) 0.4628(10) 0.036(3) Uani 1.000000 . .
C27 C 0.81710(5) 0.69401(6) 0.41959(5) 0.01219(9) Uani 1.000000 . .
C28 C 0.71880(6) 0.56664(5) 0.30621(5) 0.01181(9) Uani 1.000000 . .
H28 H 0.7726(9) 0.4886(9) 0.2985(8) 0.027(2) Uani 1.000000 . .
O5 O 0.73267(5) 0.15252(5) -0.08409(5) 0.02559(10) Uani 1.000000 . .
H5 H 0.6760(14) 0.1313(15) -0.1706(13) 0.062(4) Uani 1.000000 . .
C29 C 0.95622(9) 0.17507(11) 0.05072(8) 0.03571(17) Uani 1.000000 . .
H29a H 0.9717(10) 0.2822(10) 0.1061(8) 0.036(3) Uani 1.000000 . .
H29b H 0.9012(13) 0.0984(16) 0.0838(12) 0.077(5) Uani 1.000000 . .
H29c H 1.0661(12) 0.1726(17) 0.0612(13) 0.082(5) Uani 1.000000 . .
C30 C 0.87320(7) 0.14695(7) -0.08069(6) 0.02360(12) Uani 1.000000 . U
H30 H 0.8694(10) 0.0393(9) -0.1363(9) 0.041(3) Uani 1.000000 . U
C31 C 0.94280(8) 0.25193(9) -0.12940(8) 0.03197(15) Uani 1.000000 . .
H31a H 0.8736(14) 0.2324(15) -0.2246(11) 0.074(4) Uani 1.000000 . .
H31b H 0.9578(14) 0.3586(12) -0.0671(11) 0.059(3) Uani 1.000000 . .
H31c H 1.0459(11) 0.2437(14) -0.1313(12) 0.064(4) Uani 1.000000 . .

loop_
_atom_site_aniso_label
_atom_site_aniso_U_11
_atom_site_aniso_U_22
_atom_site_aniso_U_33
_atom_site_aniso_U_12
_atom_site_aniso_U_13
_atom_site_aniso_U_23
O1 0.0310(2) 0.01352(18) 0.0209(2) 0.01123(17) 0.01496(19) 0.00812(16)
H1 0.043(8) 0.039(7) 0.060(9) 0.016(6) 0.023(7) 0.025(7)
O2 0.0290(2) 0.01367(18) 0.0228(2) 0.01211(17) 0.01453(18) 0.01164(16)
H2 0.056(9) 0.074(9) 0.049(8) 0.033(8) 0.028(7) 0.033(7)
O3 0.0172(2) 0.01544(19) 0.0353(2) 0.00885(16) 0.01053(18) 0.01287(18)
H3 0.024(6) 0.020(6) 0.078(9) 0.010(5) 0.019(6) 0.019(6)
O4 0.0258(2) 0.01219(18) 0.0232(2) 0.00994(16) 0.01392(18) 0.01078(16)
H4 0.044(8) 0.032(7) 0.051(8) 0.016(6) 0.021(7) 0.002(6)
C1 0.0185(2) 0.0116(2) 0.0150(2) 0.00572(18) 0.00835(19) 0.00574(18)
C2 0.0148(2) 0.0102(2) 0.0130(2) 0.00518(17) 0.00656(17) 0.00585(17)
C3 0.0131(2) 0.0106(2) 0.0120(2) 0.00423(17) 0.00475(17) 0.00599(17)
C4 0.0136(2) 0.0103(2) 0.0126(2) 0.00496(17) 0.00537(17) 0.00655(17)
C5 0.0166(2) 0.0116(2) 0.0155(2) 0.00652(18) 0.00669(18) 0.00810(18)
C6 0.0206(3) 0.0146(2) 0.0164(2) 0.0076(2) 0.0065(2) 0.00991(19)
H6 0.063(7) 0.035(6) 0.029(6) 0.023(5) 0.025(5) 0.022(5)
C7 0.0204(2) 0.0159(2) 0.0140(2) 0.0065(2) 0.00618(19) 0.00920(19)
H7 0.047(6) 0.040(6) 0.029(5) 0.019(5) 0.020(5) 0.025(5)
C8 0.0161(2) 0.0129(2) 0.0128(2) 0.00458(18) 0.00568(18) 0.00668(18)
C9 0.0195(2) 0.0155(2) 0.0127(2) 0.00519(19) 0.00657(19) 0.00629(18)
H9 0.053(7) 0.043(6) 0.022(5) 0.020(5) 0.021(5) 0.020(5)
C10 0.0221(3) 0.0140(2) 0.0148(2) 0.0062(2) 0.0089(2) 0.00522(19)
H10 0.049(7) 0.026(5) 0.038(6) 0.016(5) 0.016(5) 0.011(5)
C11 0.0141(2) 0.0130(2) 0.0192(2) 0.00598(18) 0.00697(19) 0.00801(18)
C12 0.0130(2) 0.0104(2) 0.0131(2) 0.00466(17) 0.00535(17) 0.00590(16)
C13 0.0130(2) 0.0098(2) 0.0123(2) 0.00372(17) 0.00513(17) 0.00562(16)
C14 0.0142(2) 0.0091(2) 0.0128(2) 0.00420(17) 0.00582(17) 0.00570(16)
C15 0.0175(2) 0.0098(2) 0.0149(2) 0.00490(18) 0.00717(18) 0.00679(17)
C16 0.0200(3) 0.0104(2) 0.0168(2) 0.00391(19) 0.00808(19) 0.00753(18)
H16 0.046(6) 0.029(5) 0.044(6) 0.017(5) 0.027(5) 0.020(5)
C17 0.0172(2) 0.0127(2) 0.0164(2) 0.00285(19) 0.00772(19) 0.00776(18)
H17 0.032(6) 0.031(5) 0.047(6) 0.006(5) 0.020(5) 0.022(5)
C18 0.0151(2) 0.0122(2) 0.0147(2) 0.00400(18) 0.00709(18) 0.00723(17)
C19 0.0158(2) 0.0172(2) 0.0226(3) 0.0060(2) 0.0105(2) 0.0111(2)
H19 0.020(5) 0.029(5) 0.053(7) 0.002(4) 0.021(5) 0.019(5)
C20 0.0159(2) 0.0175(2) 0.0254(3) 0.0079(2) 0.0107(2) 0.0109(2)
H20 0.031(6) 0.038(6) 0.085(9) 0.027(5) 0.021(6) 0.033(6)
C21 0.0132(2) 0.0094(2) 0.0121(2) 0.00426(17) 0.00466(17) 0.00528(16)
H21 0.030(5) 0.018(5) 0.030(5) 0.012(4) 0.015(4) 0.006(4)
C22 0.0126(2) 0.0106(2) 0.0125(2) 0.00312(17) 0.00356(17) 0.00541(17)
C23 0.0148(2) 0.0131(2) 0.0149(2) 0.00279(19) 0.00263(19) 0.00479(18)
H23 0.048(6) 0.016(5) 0.044(6) 0.023(5) 0.022(5) 0.011(4)
C24 0.0141(2) 0.0184(3) 0.0171(3) 0.0018(2) 0.0005(2) 0.0058(2)
H24 0.037(6) 0.031(6) 0.037(6) 0.011(5) 0.007(5) 0.006(5)
C25 0.0120(2) 0.0213(3) 0.0199(3) 0.0038(2) 0.0014(2) 0.0087(2)
H25 0.031(6) 0.053(7) 0.052(7) 0.021(5) 0.007(5) 0.029(6)
C26 0.0124(2) 0.0173(2) 0.0190(2) 0.00582(19) 0.00428(19) 0.0093(2)
H26 0.042(6) 0.023(5) 0.075(8) 0.028(5) 0.046(6) 0.028(5)
C27 0.0117(2) 0.0127(2) 0.0140(2) 0.00464(17) 0.00404(17) 0.00724(17)
C28 0.0140(2) 0.0102(2) 0.0141(2) 0.00559(17) 0.00590(18) 0.00633(17)
H28 0.029(5) 0.023(5) 0.031(5) 0.015(4) 0.010(4) 0.011(4)
O5 0.0198(2) 0.0249(2) 0.0268(2) 0.01004(18) 0.00593(18) 0.00227(19)
H5 0.054(9) 0.056(10) 0.053(9) 0.017(7) -0.001(7) 0.004(7)
C29 0.0263(4) 0.0500(5) 0.0351(4) 0.0129(3) 0.0068(3) 0.0245(4)
H29a 0.028(6) 0.026(5) 0.029(6) 0.005(5) -0.011(4) -0.006(4)
H29b 0.060(9) 0.137(13) 0.072(9) 0.029(9) 0.035(8) 0.084(10)
H29c 0.026(7) 0.139(14) 0.098(11) 0.035(8) 0.014(7) 0.068(10)
C30 0.0209(3) 0.0252(3) 0.0256(3) 0.0114(2) 0.0080(2) 0.0078(2)
H30 0.051(6) 0.018(4) 0.052(6) 0.015(3) 0.026(5) -0.001(3)
C31 0.0267(4) 0.0406(4) 0.0292(4) 0.0092(3) 0.0075(3) 0.0171(3)
H31a 0.069(9) 0.109(12) 0.039(8) 0.021(8) 0.008(7) 0.035(8)
H31b 0.080(9) 0.035(7) 0.061(8) 0.020(6) 0.035(7) 0.004(6)
H31c 0.022(6) 0.102(11) 0.083(9) 0.022(7) 0.031(6) 0.043(8)

loop_
_atom_type_symbol
_atom_type_scat_dispersion_real
_atom_type_scat_dispersion_imag
_atom_type_scat_source
_atom_type_scat_dispersion_source
C 0.00347 0.00161 'NoSpherA2: Chem.Sci. 2021, DOI:10.1039/D0SC05526C' 'Henke, Gullikson and Davis, At. Data and Nucl. Data Tables, 1993, 54, 2'
H 0.00000 0.00000 'NoSpherA2: Chem.Sci. 2021, DOI:10.1039/D0SC05526C' 'Henke, Gullikson and Davis, At. Data and Nucl. Data Tables, 1993, 54, 2'
O 0.01158 0.00611 'NoSpherA2: Chem.Sci. 2021, DOI:10.1039/D0SC05526C' 'Henke, Gullikson and Davis, At. Data and Nucl. Data Tables, 1993, 54, 2'

loop_
_geom_angle_atom_site_label_1
_geom_angle_atom_site_label_2
_geom_angle_atom_site_label_3
_geom_angle
_geom_angle_site_symmetry_1
_geom_angle_site_symmetry_3
_geom_angle_publ_flag
C2 C1 O1 118.72(5) . . ?
C10 C1 O1 118.58(5) . . ?
C10 C1 C2 122.69(5) . . ?
C3 C2 C1 118.56(5) . . ?
C28 C2 C1 116.23(4) . . ?
C28 C2 C3 125.20(4) . . ?
C4 C3 C2 123.98(4) . . ?
C8 C3 C2 118.17(5) . . ?
C8 C3 C4 117.85(4) . . ?
C5 C4 C3 118.96(5) . . ?
C21 C4 C3 124.10(4) . . ?
C21 C4 C5 116.93(5) . . ?
C4 C5 O2 118.30(5) . . ?
C6 C5 O2 118.94(5) . . ?
C6 C5 C4 122.75(5) . . ?
C7 C6 C5 118.88(5) . . ?
C8 C7 C6 120.83(5) . . ?
C7 C8 C3 120.63(5) . . ?
C9 C8 C3 120.43(5) . . ?
C9 C8 C7 118.93(5) . . ?
C10 C9 C8 120.86(5) . . ?
C9 C10 C1 119.01(5) . . ?
C12 C11 O3 124.06(5) . . ?
C20 C11 O3 113.36(5) . . ?
C20 C11 C12 122.57(5) . . ?
C13 C12 C11 118.24(5) . . ?
C21 C12 C11 116.82(4) . . ?
C21 C12 C13 124.93(5) . . ?
C14 C13 C12 123.96(5) . . ?
C18 C13 C12 118.14(5) . . ?
C18 C13 C14 117.83(4) . . ?
C15 C14 C13 118.63(5) . . ?
C28 C14 C13 123.94(4) . . ?
C28 C14 C15 117.40(5) . . ?
C14 C15 O4 122.03(5) . . ?
C16 C15 O4 114.99(5) . . ?
C16 C15 C14 122.97(5) . . ?
C17 C16 C15 119.02(5) . . ?
C18 C17 C16 120.61(5) . . ?
C17 C18 C13 120.82(5) . . ?
C19 C18 C13 120.54(5) . . ?
C19 C18 C17 118.63(5) . . ?
C20 C19 C18 120.58(5) . . ?
C19 C20 C11 119.37(5) . . ?
C12 C21 C4 113.41(4) . . ?
C22 C21 C4 112.63(4) . . ?
C22 C21 C12 114.97(4) . . ?
C23 C22 C21 120.41(5) . . ?
C27 C22 C21 119.80(5) . . ?
C27 C22 C23 119.78(5) . . ?
C24 C23 C22 120.53(5) . . ?
C25 C24 C23 119.74(5) . . ?
C26 C25 C24 119.63(5) . . ?
C27 C26 C25 120.70(5) . . ?
C26 C27 C22 119.61(5) . . ?
C28 C27 C22 119.95(5) . . ?
C28 C27 C26 120.38(5) . . ?
C14 C28 C2 113.70(4) . . ?
C27 C28 C2 115.21(4) . . ?
C27 C28 C14 112.12(4) . . ?
C29 C30 O5 107.32(6) . . ?
C31 C30 O5 110.01(6) . . ?
C31 C30 C29 113.16(6) . . ?

loop_
_geom_bond_atom_site_label_1
_geom_bond_atom_site_label_2
_geom_bond_distance
_geom_bond_site_symmetry_2
_geom_bond_publ_flag
O1 C1 1.3733(7) . ?
O2 C5 1.3715(7) . ?
O3 C11 1.3706(7) . ?
O4 C15 1.3793(7) . ?
C1 C2 1.3911(7) . ?
C1 C10 1.4117(8) . ?
C2 C3 1.4339(7) . ?
C2 C28 1.5254(7) . ?
C3 C4 1.4338(7) . ?
C3 C8 1.4321(7) . ?
C4 C5 1.3885(7) . ?
C4 C21 1.5220(7) . ?
C5 C6 1.4118(8) . ?
C6 C7 1.3683(8) . ?
C7 C8 1.4156(7) . ?
C8 C9 1.4140(8) . ?
C9 C10 1.3678(8) . ?
C11 C12 1.3916(7) . ?
C11 C20 1.4124(8) . ?
C12 C13 1.4378(7) . ?
C12 C21 1.5279(7) . ?
C13 C14 1.4354(7) . ?
C13 C18 1.4336(7) . ?
C14 C15 1.3883(7) . ?
C14 C28 1.5270(7) . ?
C15 C16 1.4105(8) . ?
C16 C17 1.3654(8) . ?
C17 C18 1.4150(7) . ?
C18 C19 1.4161(8) . ?
C19 C20 1.3632(8) . ?
C21 C22 1.5088(7) . ?
C22 C23 1.3983(7) . ?
C22 C27 1.3918(7) . ?
C23 C24 1.3938(8) . ?
C24 C25 1.3962(9) . ?
C25 C26 1.3938(8) . ?
C26 C27 1.3975(7) . ?
C27 C28 1.5081(7) . ?
O5 C30 1.4448(8) . ?
C29 C30 1.5095(10) . ?
C30 C31 1.5133(10) . ?

loop_
_geom_torsion_atom_site_label_1
_geom_torsion_atom_site_label_2
_geom_torsion_atom_site_label_3
_geom_torsion_atom_site_label_4
_geom_torsion
_geom_torsion_site_symmetry_1
_geom_torsion_site_symmetry_2
_geom_torsion_site_symmetry_3
_geom_torsion_site_symmetry_4
_geom_torsion_publ_flag
O1 C1 C2 C3 -176.46(5) . . . . ?
O1 C1 C2 C28 4.17(6) . . . . ?
O1 C1 C10 C9 -178.78(5) . . . . ?
O2 C5 C4 C3 177.77(5) . . . . ?
O2 C5 C4 C21 -1.00(6) . . . . ?
O2 C5 C6 C7 -177.30(5) . . . . ?
O3 C11 C12 C13 -170.63(5) . . . . ?
O3 C11 C12 C21 10.54(6) . . . . ?
O3 C11 C20 C19 174.98(5) . . . . ?
O4 C15 C14 C13 176.32(5) . . . . ?
O4 C15 C14 C28 -1.61(6) . . . . ?
O4 C15 C16 C17 -176.59(5) . . . . ?
C1 C2 C3 C4 172.98(5) . . . . ?
C1 C2 C3 C8 -6.18(6) . . . . ?
C1 C2 C28 C14 -93.34(5) . . . . ?
C1 C2 C28 C27 135.26(5) . . . . ?
C1 C10 C9 C8 -3.19(7) . . . . ?
C2 C3 C4 C5 179.88(5) . . . . ?
C2 C3 C4 C21 -1.45(6) . . . . ?
C2 C3 C8 C7 -177.74(5) . . . . ?
C2 C3 C8 C9 3.52(6) . . . . ?
C2 C28 C14 C13 -75.42(5) . . . . ?
C2 C28 C14 C15 102.39(5) . . . . ?
C2 C28 C27 C22 66.39(5) . . . . ?
C2 C28 C27 C26 -116.50(5) . . . . ?
C3 C4 C5 C6 -1.59(6) . . . . ?
C3 C4 C21 C12 -74.27(5) . . . . ?
C3 C4 C21 C22 58.48(5) . . . . ?
C3 C8 C7 C6 -2.66(6) . . . . ?
C3 C8 C9 C10 1.23(6) . . . . ?
C4 C5 C6 C7 2.06(6) . . . . ?
C4 C21 C12 C11 -92.17(5) . . . . ?
C4 C21 C12 C13 89.08(5) . . . . ?
C4 C21 C22 C23 113.52(5) . . . . ?
C4 C21 C22 C27 -65.24(5) . . . . ?
C5 C6 C7 C8 0.11(6) . . . . ?
C6 C7 C8 C9 176.10(5) . . . . ?
C7 C8 C9 C10 -177.53(5) . . . . ?
C11 C12 C13 C14 170.16(5) . . . . ?
C11 C12 C13 C18 -6.78(6) . . . . ?
C11 C12 C21 C22 136.22(5) . . . . ?
C11 C20 C19 C18 -1.83(7) . . . . ?
C12 C13 C14 C15 -176.25(5) . . . . ?
C12 C13 C14 C28 1.54(6) . . . . ?
C12 C13 C18 C17 179.24(5) . . . . ?
C12 C13 C18 C19 0.80(6) . . . . ?
C12 C21 C22 C23 -114.50(5) . . . . ?
C12 C21 C22 C27 66.74(5) . . . . ?
C13 C14 C15 C16 -3.35(6) . . . . ?
C13 C14 C28 C27 57.48(5) . . . . ?
C13 C18 C17 C16 -2.43(6) . . . . ?
C13 C18 C19 C20 3.59(6) . . . . ?
C14 C15 C16 C17 3.10(6) . . . . ?
C14 C28 C27 C22 -65.75(5) . . . . ?
C14 C28 C27 C26 111.35(5) . . . . ?
C15 C16 C17 C18 -0.13(6) . . . . ?
C16 C17 C18 C19 176.03(5) . . . . ?
C17 C18 C19 C20 -174.87(5) . . . . ?
C21 C22 C23 C24 -178.74(5) . . . . ?
C21 C22 C27 C26 178.00(5) . . . . ?
C21 C22 C27 C28 -4.88(5) . . . . ?
C22 C23 C24 C25 0.56(6) . . . . ?
C22 C27 C26 C25 0.95(6) . . . . ?
C23 C24 C25 C26 -0.39(7) . . . . ?
C24 C25 C26 C27 -0.37(7) . . . . ?
C25 C26 C27 C28 -176.16(5) . . . . ?

loop_
_restr_rigu_atom_site_label_1
_restr_rigu_atom_site_label_2
_restr_rigu_target_weight_param
_restr_rigu_u13_diff
_restr_rigu_u23_diff
_restr_rigu_u33_diff
C30 H30 0.004000 -0.000893 0.001678 0.011309
